data_1565770
loop_
_publ_author_name
'Niknam, Fatemeh'
'Hamidizadeh, Peyman'
'Nabavizadeh, S. Masoud'
'Niroomand Hosseini, Fatemeh'
'Hoseini, S. Jafar'
'Ford, Peter C.'
'Abu-Omar, Mahdi M.'

_publ_section_title
;
 Synthesis, structural characterization, and luminescence properties of
 mono- and di-nuclear platinum(II) complexes containing
 2-(2-pyridyl)-benzimidazole
;
_journal_name_full 'Inorganica Chimica Acta'
_journal_page_first 119133
_journal_paper_doi 10.1016/j.ica.2019.119133
_journal_volume 498
_journal_year 2019
_chemical_absolute_configuration ad
_chemical_formula_sum 'C31 H26 N3 P Pt'
_chemical_formula_weight 666.61
_space_group_crystal_system monoclinic
_space_group_IT_number 4
_space_group_name_Hall 'P 2yb'
_space_group_name_H-M_alt 'P 1 21 1'
_atom_sites_solution_hydrogens geom
_audit_creation_method SHELXL-2014/7
_cell_angle_alpha 90
_cell_angle_beta 116.883(3)
_cell_angle_gamma 90
_cell_formula_units_Z 2
_cell_length_a 8.2967(11)
_cell_length_b 18.561(2)
_cell_length_c 9.1728(17)
_cell_measurement_reflns_used 720
_cell_measurement_temperature 100(2)
_cell_measurement_theta_max 29.7
_cell_measurement_theta_min 2.17
_cell_volume 1259.9(3)
_computing_structure_refinement 'SHELXL-2014/7 (Sheldrick, 2014)'
_diffrn_ambient_temperature 100(2)
_diffrn_measured_fraction_theta_full 0.997
_diffrn_measured_fraction_theta_max 0.996
_diffrn_measurement_device_type 'Bruker Kappa Apex II'
_diffrn_radiation_type MoK\a
_diffrn_radiation_wavelength 0.71073
_diffrn_reflns_av_R_equivalents 0.0233
_diffrn_reflns_av_unetI/netI 0.0350
_diffrn_reflns_Laue_measured_fraction_full 0.997
_diffrn_reflns_Laue_measured_fraction_max 0.996
_diffrn_reflns_limit_h_max 10
_diffrn_reflns_limit_h_min -7
_diffrn_reflns_limit_k_max 23
_diffrn_reflns_limit_k_min -23
_diffrn_reflns_limit_l_max 11
_diffrn_reflns_limit_l_min -11
_diffrn_reflns_number 12076
_diffrn_reflns_point_group_measured_fraction_full 0.991
_diffrn_reflns_point_group_measured_fraction_max 0.985
_diffrn_reflns_theta_full 25.242
_diffrn_reflns_theta_max 27.159
_diffrn_reflns_theta_min 2.194
_exptl_absorpt_coefficient_mu 5.658
_exptl_absorpt_correction_T_max 0.7455
_exptl_absorpt_correction_T_min 0.6630
_exptl_absorpt_correction_type multi-scan
_exptl_absorpt_process_details sadabs
_exptl_crystal_colour colorless
_exptl_crystal_density_diffrn 1.757
_exptl_crystal_description block
_exptl_crystal_F_000 652
_exptl_crystal_size_max 0.200
_exptl_crystal_size_mid 0.100
_exptl_crystal_size_min 0.050
_refine_diff_density_max 0.874
_refine_diff_density_min -0.420
_refine_diff_density_rms 0.087
_refine_ls_abs_structure_details
;
 Flack x determined using 2366 quotients [(I+)-(I-)]/[(I+)+(I-)]
 (Parsons, Flack and Wagner, Acta Cryst. B69 (2013) 249-259).
;
_refine_ls_abs_structure_Flack -0.029(4)
_refine_ls_extinction_coef .
_refine_ls_extinction_method none
_refine_ls_goodness_of_fit_ref 1.026
_refine_ls_hydrogen_treatment constr
_refine_ls_matrix_type full
_refine_ls_number_parameters 326
_refine_ls_number_reflns 5501
_refine_ls_number_restraints 1
_refine_ls_restrained_S_all 1.026
_refine_ls_R_factor_all 0.0236
_refine_ls_R_factor_gt 0.0208
_refine_ls_shift/su_max 0.001
_refine_ls_shift/su_mean 0.000
_refine_ls_structure_factor_coef Fsqd
_refine_ls_weighting_details 'w=1/[\s^2^(Fo^2^)+(0.0160P)^2^+0.2804P] where P=(Fo^2^+2Fc^2^)/3'
_refine_ls_weighting_scheme calc
_refine_ls_wR_factor_gt 0.0391
_refine_ls_wR_factor_ref 0.0399
_reflns_Friedel_coverage 0.919
_reflns_Friedel_fraction_full 0.984
_reflns_Friedel_fraction_max 0.974
_reflns_number_gt 5192
_reflns_number_total 5501
_reflns_threshold_expression 'I > 2\s(I)'
_cod_data_source_file ICA-2019-498-118133.cif
_cod_data_source_block t4
_cod_original_sg_symbol_H-M 'P 21'
_cod_database_code 1565770
_shelx_shelxl_version_number 2014/7
_shelx_space_group_comment
;
The symmetry employed for this shelxl refinement is uniquely defined
by the following loop, which should always be used as a source of
symmetry information in preference to the above space-group names.
They are only intended as comments.
;
_shelx_estimated_absorpt_t_min 0.397
_shelx_estimated_absorpt_t_max 0.765

loop_
_space_group_symop_operation_xyz
'x, y, z'
'-x, y+1/2, -z'

loop_
_atom_site_label
_atom_site_type_symbol
_atom_site_fract_x
_atom_site_fract_y
_atom_site_fract_z
_atom_site_U_iso_or_equiv
_atom_site_adp_type
_atom_site_occupancy
_atom_site_site_symmetry_order
_atom_site_calc_flag
_atom_site_refinement_flags_posn
_atom_site_refinement_flags_adp
_atom_site_refinement_flags_occupancy
_atom_site_disorder_assembly
_atom_site_disorder_group
Pt1 Pt 0.84433(2) 0.34447(2) 0.79020(2) 0.01124(5) Uani 1 1 d . . . . .
P1 P 0.7069(2) 0.25278(7) 0.84357(17) 0.0107(3) Uani 1 1 d . . . . .
N2 N 0.9893(7) 0.4219(2) 0.7367(6) 0.0116(10) Uani 1 1 d . . . . .
N1 N 0.6314(7) 0.4013(2) 0.5891(6) 0.0135(10) Uani 1 1 d . . . . .
C15 C 0.4426(8) 0.1841(3) 0.5603(7) 0.0158(12) Uani 1 1 d . . . . .
H15 H 0.5405 0.1617 0.5512 0.019 Uiso 1 1 calc R U . . .
C26 C 0.8354(8) 0.1696(3) 0.8657(7) 0.0131(11) Uani 1 1 d . . . . .
C20 C 0.6844(8) 0.2617(3) 1.0320(7) 0.0145(12) Uani 1 1 d . . . . .
C27 C 0.8866(8) 0.1229(3) 0.9984(7) 0.0146(12) Uani 1 1 d . . . . .
H27 H 0.8482 0.1316 1.0800 0.018 Uiso 1 1 calc R U . . .
C17 C 0.1234(8) 0.2047(3) 0.4535(7) 0.0213(13) Uani 1 1 d . . . . .
H17 H 0.0032 0.1968 0.3717 0.026 Uiso 1 1 calc R U . . .
C13 C 1.0737(8) 0.3071(3) 0.9856(7) 0.0166(12) Uani 1 1 d . . . . .
H13A H 1.1548 0.2858 0.9462 0.025 Uiso 1 1 calc R U . . .
H13B H 1.0405 0.2706 1.0443 0.025 Uiso 1 1 calc R U . . .
H13C H 1.1350 0.3472 1.0595 0.025 Uiso 1 1 calc R U . . .
C5 C 0.6933(8) 0.4536(3) 0.5243(7) 0.0135(11) Uani 1 1 d . . . . .
C12 C 1.1522(8) 0.5021(3) 0.6741(7) 0.0151(12) Uani 1 1 d . . . . .
C8 C 1.3318(8) 0.4284(3) 0.9165(8) 0.0201(13) Uani 1 1 d . . . . .
H8 H 1.3414 0.3912 0.9912 0.024 Uiso 1 1 calc R U . . .
C14 C 0.4761(8) 0.2294(3) 0.6938(6) 0.0118(11) Uani 1 1 d . . . . .
C21 C 0.5778(8) 0.2140(3) 1.0689(7) 0.0192(13) Uani 1 1 d . . . . .
H21 H 0.5180 0.1752 0.9972 0.023 Uiso 1 1 calc R U . . .
C10 C 1.4706(9) 0.5211(3) 0.8210(8) 0.0242(14) Uani 1 1 d . . . . .
H10 H 1.5773 0.5455 0.8352 0.029 Uiso 1 1 calc R U . . .
C16 C 0.2670(9) 0.1720(3) 0.4421(7) 0.0211(13) Uani 1 1 d . . . . .
H16 H 0.2451 0.1411 0.3525 0.025 Uiso 1 1 calc R U . . .
C24 C 0.7526(8) 0.3266(3) 1.2803(7) 0.0225(16) Uani 1 1 d . . . . .
H24 H 0.8127 0.3650 1.3532 0.027 Uiso 1 1 calc R U . . .
C19 C 0.3289(8) 0.2613(3) 0.7035(7) 0.0166(13) Uani 1 1 d . . . . .
H19 H 0.3487 0.2917 0.7933 0.020 Uiso 1 1 calc R U . . .
C11 C 1.3079(8) 0.5394(3) 0.6929(7) 0.0214(13) Uani 1 1 d . . . . .
H11 H 1.3007 0.5764 0.6186 0.026 Uiso 1 1 calc R U . . .
C9 C 1.4816(9) 0.4664(3) 0.9319(8) 0.0252(14) Uani 1 1 d . . . . .
H9 H 1.5959 0.4554 1.0201 0.030 Uiso 1 1 calc R U . . .
C1 C 0.4512(8) 0.3922(3) 0.5219(7) 0.0216(13) Uani 1 1 d . . . . .
H1 H 0.4046 0.3565 0.5667 0.026 Uiso 1 1 calc R U . . .
C2 C 0.3309(8) 0.4321(3) 0.3915(7) 0.0227(13) Uani 1 1 d . . . . .
H2 H 0.2046 0.4241 0.3486 0.027 Uiso 1 1 calc R U . . .
C23 C 0.6470(9) 0.2792(3) 1.3152(8) 0.0265(15) Uani 1 1 d . . . . .
H23 H 0.6344 0.2851 1.4124 0.032 Uiso 1 1 calc R U . . .
C22 C 0.5599(9) 0.2236(3) 1.2108(7) 0.0220(14) Uani 1 1 d . . . . .
H22 H 0.4867 0.1915 1.2358 0.026 Uiso 1 1 calc R U . . .
C4 C 0.5804(8) 0.4951(3) 0.3921(7) 0.0182(13) Uani 1 1 d . . . . .
H4 H 0.6289 0.5308 0.3490 0.022 Uiso 1 1 calc R U . . .
C3 C 0.3961(8) 0.4838(3) 0.3238(7) 0.0227(14) Uani 1 1 d . . . . .
H3 H 0.3158 0.5111 0.2320 0.027 Uiso 1 1 calc R U . . .
C25 C 0.7706(8) 0.3179(3) 1.1385(7) 0.0186(13) Uani 1 1 d . . . . .
H25 H 0.8428 0.3507 1.1140 0.022 Uiso 1 1 calc R U . . .
C18 C 0.1563(8) 0.2492(3) 0.5852(7) 0.0197(13) Uani 1 1 d . . . . .
H18 H 0.0579 0.2715 0.5936 0.024 Uiso 1 1 calc R U . . .
C6 C 0.8886(8) 0.4634(3) 0.6054(7) 0.0150(12) Uani 1 1 d . . . . .
C7 C 1.1657(8) 0.4467(3) 0.7870(7) 0.0123(11) Uani 1 1 d . . . . .
C28 C 0.9938(8) 0.0639(3) 1.0104(7) 0.0186(13) Uani 1 1 d . . . . .
H28 H 1.0290 0.0324 1.1013 0.022 Uiso 1 1 calc R U . . .
C29 C 1.0502(8) 0.0499(3) 0.8938(8) 0.0207(13) Uani 1 1 d . . . . .
H29 H 1.1226 0.0087 0.9038 0.025 Uiso 1 1 calc R U . . .
C30 C 1.0012(8) 0.0960(3) 0.7610(7) 0.0183(13) Uani 1 1 d . . . . .
H30 H 1.0400 0.0866 0.6800 0.022 Uiso 1 1 calc R U . . .
C31 C 0.8948(8) 0.1560(3) 0.7476(7) 0.0157(12) Uani 1 1 d . . . . .
H31 H 0.8622 0.1880 0.6577 0.019 Uiso 1 1 calc R U . . .
N3 N 0.9769(7) 0.5116(2) 0.5608(6) 0.0179(11) Uani 1 1 d . . . . .

loop_
_atom_site_aniso_label
_atom_site_aniso_U_11
_atom_site_aniso_U_22
_atom_site_aniso_U_33
_atom_site_aniso_U_23
_atom_site_aniso_U_13
_atom_site_aniso_U_12
Pt1 0.01004(9) 0.01017(8) 0.01166(8) 0.00037(17) 0.00329(6) -0.00022(18)
P1 0.0110(8) 0.0113(6) 0.0099(7) -0.0005(5) 0.0049(6) 0.0006(5)
N2 0.009(2) 0.010(2) 0.013(2) -0.0015(17) 0.003(2) -0.0009(18)
N1 0.014(3) 0.011(2) 0.017(3) 0.0010(18) 0.008(2) 0.0019(19)
C15 0.018(3) 0.018(3) 0.013(3) 0.001(2) 0.008(3) 0.003(2)
C26 0.010(3) 0.012(3) 0.015(3) -0.003(2) 0.003(2) -0.002(2)
C20 0.016(3) 0.015(3) 0.012(3) 0.002(2) 0.007(3) 0.008(2)
C27 0.015(3) 0.013(3) 0.015(3) 0.000(2) 0.006(3) -0.001(2)
C17 0.013(3) 0.026(3) 0.018(3) 0.001(2) 0.001(3) -0.008(2)
C13 0.013(3) 0.017(3) 0.016(3) 0.002(2) 0.003(3) 0.001(2)
C5 0.014(3) 0.014(3) 0.011(3) -0.003(2) 0.005(2) -0.003(2)
C12 0.016(3) 0.015(3) 0.013(3) 0.000(2) 0.006(3) -0.001(2)
C8 0.016(3) 0.015(3) 0.026(3) 0.004(2) 0.006(3) -0.001(2)
C14 0.013(3) 0.009(2) 0.014(3) 0.005(2) 0.006(2) -0.001(2)
C21 0.022(3) 0.022(3) 0.017(3) 0.002(2) 0.012(3) 0.001(2)
C10 0.016(3) 0.021(3) 0.038(4) 0.002(3) 0.014(3) -0.003(2)
C16 0.023(4) 0.019(3) 0.015(3) -0.004(2) 0.003(3) 0.000(2)
C24 0.023(3) 0.025(4) 0.013(3) -0.005(2) 0.002(3) 0.008(2)
C19 0.019(3) 0.018(3) 0.018(3) 0.001(2) 0.013(3) 0.001(2)
C11 0.022(4) 0.018(3) 0.024(3) 0.004(2) 0.010(3) -0.004(2)
C9 0.010(3) 0.023(3) 0.034(4) 0.003(3) 0.003(3) -0.001(2)
C1 0.017(3) 0.021(3) 0.026(3) 0.004(2) 0.009(3) -0.001(2)
C2 0.011(3) 0.025(3) 0.026(3) 0.004(3) 0.003(3) 0.005(2)
C23 0.031(4) 0.033(4) 0.020(3) 0.005(3) 0.015(3) 0.016(3)
C22 0.027(4) 0.027(3) 0.020(3) 0.009(2) 0.017(3) 0.008(3)
C4 0.019(3) 0.016(3) 0.019(3) 0.004(2) 0.008(3) -0.001(2)
C3 0.020(3) 0.021(3) 0.018(3) 0.005(2) 0.001(3) 0.005(2)
C25 0.019(3) 0.016(3) 0.019(3) -0.001(2) 0.007(3) 0.006(2)
C18 0.017(3) 0.024(3) 0.024(3) 0.005(2) 0.014(3) 0.001(3)
C6 0.017(3) 0.013(3) 0.015(3) -0.001(2) 0.007(3) -0.001(2)
C7 0.013(3) 0.009(2) 0.015(3) -0.004(2) 0.007(2) -0.003(2)
C28 0.016(3) 0.017(3) 0.018(3) 0.004(2) 0.003(3) 0.001(2)
C29 0.009(3) 0.015(3) 0.033(4) -0.008(3) 0.005(3) -0.002(2)
C30 0.015(3) 0.024(3) 0.017(3) -0.009(2) 0.008(3) -0.002(2)
C31 0.016(3) 0.016(3) 0.016(3) 0.002(2) 0.008(3) 0.001(2)
N3 0.019(3) 0.018(2) 0.016(3) 0.0012(19) 0.007(2) -0.001(2)

loop_
_atom_type_symbol
_atom_type_description
_atom_type_scat_dispersion_real
_atom_type_scat_dispersion_imag
_atom_type_scat_source
C C 0.0033 0.0016 'International Tables Vol C Tables 4.2.6.8 and 6.1.1.4'
H H 0.0000 0.0000 'International Tables Vol C Tables 4.2.6.8 and 6.1.1.4'
N N 0.0061 0.0033 'International Tables Vol C Tables 4.2.6.8 and 6.1.1.4'
P P 0.1023 0.0942 'International Tables Vol C Tables 4.2.6.8 and 6.1.1.4'
Pt Pt -1.7033 8.3905 'International Tables Vol C Tables 4.2.6.8 and 6.1.1.4'

loop_
_geom_angle_atom_site_label_1
_geom_angle_atom_site_label_2
_geom_angle_atom_site_label_3
_geom_angle
_geom_angle_site_symmetry_1
_geom_angle_site_symmetry_3
C13 Pt1 N2 91.9(2) . .
C13 Pt1 N1 169.6(2) . .
N2 Pt1 N1 78.33(18) . .
C13 Pt1 P1 85.11(16) . .
N2 Pt1 P1 173.97(13) . .
N1 Pt1 P1 104.97(13) . .
C20 P1 C14 102.2(3) . .
C20 P1 C26 105.9(2) . .
C14 P1 C26 104.0(2) . .
C20 P1 Pt1 114.87(19) . .
C14 P1 Pt1 118.80(16) . .
C26 P1 Pt1 109.76(19) . .
C6 N2 C7 103.8(4) . .
C6 N2 Pt1 114.5(4) . .
C7 N2 Pt1 141.6(4) . .
C1 N1 C5 116.8(5) . .
C1 N1 Pt1 129.7(4) . .
C5 N1 Pt1 113.4(4) . .
C16 C15 C14 120.2(5) . .
C31 C26 C27 119.2(5) . .
C31 C26 P1 117.1(4) . .
C27 C26 P1 123.5(4) . .
C25 C20 C21 119.2(5) . .
C25 C20 P1 119.6(4) . .
C21 C20 P1 121.2(4) . .
C28 C27 C26 119.5(6) . .
C16 C17 C18 119.4(6) . .
N1 C5 C4 122.9(5) . .
N1 C5 C6 114.9(5) . .
C4 C5 C6 122.2(5) . .
N3 C12 C11 129.4(5) . .
N3 C12 C7 110.7(5) . .
C11 C12 C7 119.9(5) . .
C9 C8 C7 117.3(5) . .
C19 C14 C15 118.3(5) . .
C19 C14 P1 120.0(4) . .
C15 C14 P1 121.5(4) . .
C22 C21 C20 119.6(6) . .
C11 C10 C9 120.9(6) . .
C17 C16 C15 120.5(5) . .
C23 C24 C25 119.6(5) . .
C18 C19 C14 120.8(5) . .
C10 C11 C12 118.5(5) . .
C8 C9 C10 122.2(6) . .
N1 C1 C2 123.4(5) . .
C1 C2 C3 119.2(6) . .
C22 C23 C24 120.6(6) . .
C23 C22 C21 120.4(6) . .
C3 C4 C5 119.0(5) . .
C2 C3 C4 118.7(5) . .
C24 C25 C20 120.6(6) . .
C19 C18 C17 120.8(6) . .
N3 C6 N2 116.8(5) . .
N3 C6 C5 124.5(5) . .
N2 C6 C5 118.7(5) . .
C8 C7 N2 133.1(5) . .
C8 C7 C12 121.2(5) . .
N2 C7 C12 105.7(5) . .
C29 C28 C27 121.5(6) . .
C28 C29 C30 119.8(5) . .
C29 C30 C31 119.5(5) . .
C30 C31 C26 120.5(5) . .
C6 N3 C12 103.0(5) . .

loop_
_geom_bond_atom_site_label_1
_geom_bond_atom_site_label_2
_geom_bond_distance
_geom_bond_site_symmetry_2
Pt1 C13 2.057(6) .
Pt1 N2 2.071(5) .
Pt1 N1 2.165(5) .
Pt1 P1 2.2229(14) .
P1 C20 1.828(5) .
P1 C14 1.834(6) .
P1 C26 1.834(5) .
N2 C6 1.354(7) .
N2 C7 1.398(7) .
N1 C1 1.345(8) .
N1 C5 1.355(7) .
C15 C16 1.386(8) .
C15 C14 1.406(7) .
C26 C31 1.401(8) .
C26 C27 1.395(7) .
C20 C25 1.386(8) .
C20 C21 1.398(8) .
C27 C28 1.383(8) .
C17 C16 1.382(9) .
C17 C18 1.384(8) .
C5 C4 1.384(8) .
C5 C6 1.457(8) .
C12 N3 1.363(7) .
C12 C11 1.406(8) .
C12 C7 1.427(7) .
C8 C9 1.380(8) .
C8 C7 1.395(8) .
C14 C19 1.396(8) .
C21 C22 1.387(8) .
C10 C11 1.373(9) .
C10 C9 1.410(8) .
C24 C23 1.377(8) .
C24 C25 1.385(8) .
C19 C18 1.369(8) .
C1 C2 1.377(8) .
C2 C3 1.379(8) .
C23 C22 1.370(9) .
C4 C3 1.381(8) .
C6 N3 1.332(7) .
C28 C29 1.373(9) .
C29 C30 1.391(8) .
C30 C31 1.392(8) .

loop_
_geom_torsion_atom_site_label_1
_geom_torsion_atom_site_label_2
_geom_torsion_atom_site_label_3
_geom_torsion_atom_site_label_4
_geom_torsion
_geom_torsion_site_symmetry_1
_geom_torsion_site_symmetry_2
_geom_torsion_site_symmetry_3
_geom_torsion_site_symmetry_4
C20 P1 C26 C31 -170.6(4) . . . .
C14 P1 C26 C31 82.1(5) . . . .
Pt1 P1 C26 C31 -46.0(5) . . . .
C20 P1 C26 C27 4.7(6) . . . .
C14 P1 C26 C27 -102.6(5) . . . .
Pt1 P1 C26 C27 129.3(5) . . . .
C14 P1 C20 C25 -138.1(5) . . . .
C26 P1 C20 C25 113.3(5) . . . .
Pt1 P1 C20 C25 -8.1(5) . . . .
C14 P1 C20 C21 40.2(5) . . . .
C26 P1 C20 C21 -68.4(5) . . . .
Pt1 P1 C20 C21 170.3(4) . . . .
C31 C26 C27 C28 -0.5(9) . . . .
P1 C26 C27 C28 -175.7(5) . . . .
C1 N1 C5 C4 -1.9(8) . . . .
Pt1 N1 C5 C4 178.3(4) . . . .
C1 N1 C5 C6 177.5(5) . . . .
Pt1 N1 C5 C6 -2.3(6) . . . .
C16 C15 C14 C19 0.2(8) . . . .
C16 C15 C14 P1 -174.8(4) . . . .
C20 P1 C14 C19 37.6(5) . . . .
C26 P1 C14 C19 147.7(4) . . . .
Pt1 P1 C14 C19 -90.0(4) . . . .
C20 P1 C14 C15 -147.5(4) . . . .
C26 P1 C14 C15 -37.4(5) . . . .
Pt1 P1 C14 C15 84.9(4) . . . .
C25 C20 C21 C22 0.1(9) . . . .
P1 C20 C21 C22 -178.2(5) . . . .
C18 C17 C16 C15 -0.6(9) . . . .
C14 C15 C16 C17 0.4(8) . . . .
C15 C14 C19 C18 -0.6(8) . . . .
P1 C14 C19 C18 174.5(4) . . . .
C9 C10 C11 C12 -0.3(9) . . . .
N3 C12 C11 C10 178.1(6) . . . .
C7 C12 C11 C10 0.1(8) . . . .
C7 C8 C9 C10 -1.0(9) . . . .
C11 C10 C9 C8 0.8(10) . . . .
C5 N1 C1 C2 1.2(8) . . . .
Pt1 N1 C1 C2 -179.0(4) . . . .
N1 C1 C2 C3 0.6(9) . . . .
C25 C24 C23 C22 0.0(9) . . . .
C24 C23 C22 C21 0.4(9) . . . .
C20 C21 C22 C23 -0.5(9) . . . .
N1 C5 C4 C3 0.9(8) . . . .
C6 C5 C4 C3 -178.5(5) . . . .
C1 C2 C3 C4 -1.6(9) . . . .
C5 C4 C3 C2 0.9(9) . . . .
C23 C24 C25 C20 -0.4(9) . . . .
C21 C20 C25 C24 0.3(8) . . . .
P1 C20 C25 C24 178.7(4) . . . .
C14 C19 C18 C17 0.4(8) . . . .
C16 C17 C18 C19 0.2(8) . . . .
C7 N2 C6 N3 1.3(6) . . . .
Pt1 N2 C6 N3 -176.6(4) . . . .
C7 N2 C6 C5 -177.8(5) . . . .
Pt1 N2 C6 C5 4.2(6) . . . .
N1 C5 C6 N3 179.7(5) . . . .
C4 C5 C6 N3 -0.8(8) . . . .
N1 C5 C6 N2 -1.2(7) . . . .
C4 C5 C6 N2 178.3(5) . . . .
C9 C8 C7 N2 -178.2(6) . . . .
C9 C8 C7 C12 0.7(8) . . . .
C6 N2 C7 C8 178.0(6) . . . .
Pt1 N2 C7 C8 -5.0(10) . . . .
C6 N2 C7 C12 -1.0(6) . . . .
Pt1 N2 C7 C12 176.0(4) . . . .
N3 C12 C7 C8 -178.7(5) . . . .
C11 C12 C7 C8 -0.3(8) . . . .
N3 C12 C7 N2 0.5(6) . . . .
C11 C12 C7 N2 178.9(5) . . . .
C26 C27 C28 C29 -0.4(9) . . . .
C27 C28 C29 C30 0.7(9) . . . .
C28 C29 C30 C31 -0.1(9) . . . .
C29 C30 C31 C26 -0.7(9) . . . .
C27 C26 C31 C30 1.0(9) . . . .
P1 C26 C31 C30 176.6(4) . . . .
N2 C6 N3 C12 -1.0(6) . . . .
C5 C6 N3 C12 178.1(5) . . . .
C11 C12 N3 C6 -178.0(6) . . . .
C7 C12 N3 C6 0.2(6) . . . .
